data_7022176
loop_
_publ_author_name
'Du, Peng'
'Yang, Yan'
'Yang, Jin'
'Liu, Bing-Kun'
'Ma, Jian-Fang'

_publ_section_title
;
 Syntheses, structures, photoluminescence, photocatalysis, and
 photoelectronic effects of 3D mixed high-connected metal-organic
 frameworks based on octanuclear and dodecanuclear secondary building
 units.
;
_journal_issue 5
_journal_name_full 'Dalton transactions (Cambridge, England : 2003)'
_journal_page_first 1567
_journal_page_last 1580
_journal_paper_doi 10.1039/c2dt31964k
_journal_volume 42
_journal_year 2013
_chemical_formula_moiety 'C46 H33 O21 Zn5 Na'
_chemical_formula_sum 'C46 H32 Na O21 Zn5'
_chemical_formula_weight 1271.78
_chemical_name_systematic
;
?
;
_space_group_IT_number 2
_symmetry_cell_setting triclinic
_symmetry_space_group_name_Hall '-P 1'
_symmetry_space_group_name_H-M 'P -1'
_atom_sites_solution_hydrogens geom
_atom_sites_solution_primary direct
_atom_sites_solution_secondary difmap
_audit_creation_method SHELXL-97
_cell_angle_alpha 70.636(3)
_cell_angle_beta 88.437(3)
_cell_angle_gamma 88.257(2)
_cell_formula_units_Z 2
_cell_length_a 10.3450(3)
_cell_length_b 13.7360(5)
_cell_length_c 17.5020(7)
_cell_measurement_reflns_used 3464
_cell_measurement_temperature 293(2)
_cell_measurement_theta_max 29.1610
_cell_measurement_theta_min 3.0121
_cell_volume 2344.85(15)
_computing_cell_refinement CrysAlis
_computing_data_collection 'CrysAlis (Oxford Diffraction, 2006)'
_computing_data_reduction CrysAlis
_computing_structure_refinement 'SHELXL-97 (Sheldrick, 2008)'
_computing_structure_solution 'SHELXS-97 (Sheldrick, 2008)'
_diffrn_ambient_temperature 293(2)
_diffrn_detector_area_resol_mean 10.2375
_diffrn_measured_fraction_theta_full 0.997
_diffrn_measured_fraction_theta_max 0.997
_diffrn_measurement_device_type 'Oxford Diffraction Gemini R Ultra'
_diffrn_measurement_method '\w scan'
_diffrn_radiation_monochromator graphite
_diffrn_radiation_source 'fine-focus sealed tube'
_diffrn_radiation_type MoK\a
_diffrn_radiation_wavelength 0.71073
_diffrn_reflns_av_R_equivalents 0.0446
_diffrn_reflns_av_sigmaI/netI 0.0915
_diffrn_reflns_limit_h_max 11
_diffrn_reflns_limit_h_min -12
_diffrn_reflns_limit_k_max 14
_diffrn_reflns_limit_k_min -16
_diffrn_reflns_limit_l_max 16
_diffrn_reflns_limit_l_min -20
_diffrn_reflns_number 14769
_diffrn_reflns_theta_full 25.02
_diffrn_reflns_theta_max 25.02
_diffrn_reflns_theta_min 3.02
_exptl_absorpt_coefficient_mu 2.614
_exptl_absorpt_correction_T_max 1.00000
_exptl_absorpt_correction_T_min 0.98726
_exptl_absorpt_correction_type multi-scan
_exptl_absorpt_process_details
;
CrysAlis (Oxford Diffraction, 2006)
;
_exptl_crystal_colour colourless
_exptl_crystal_density_diffrn 1.800
_exptl_crystal_density_method 'not measured'
_exptl_crystal_description block
_exptl_crystal_F_000 1274
_exptl_crystal_size_max 0.23
_exptl_crystal_size_mid 0.19
_exptl_crystal_size_min 0.17
_refine_diff_density_max 0.520
_refine_diff_density_min -0.616
_refine_diff_density_rms 0.107
_refine_ls_extinction_method none
_refine_ls_goodness_of_fit_ref 1.030
_refine_ls_hydrogen_treatment mixed
_refine_ls_matrix_type full
_refine_ls_number_parameters 662
_refine_ls_number_reflns 8257
_refine_ls_number_restraints 0
_refine_ls_restrained_S_all 1.030
_refine_ls_R_factor_all 0.0938
_refine_ls_R_factor_gt 0.0548
_refine_ls_shift/su_max 0.002
_refine_ls_shift/su_mean 0.000
_refine_ls_structure_factor_coef Fsqd
_refine_ls_weighting_details 'calc w=1/[\s^2^(Fo^2^)+(0.0349P)^2^+1.1163P] where P=(Fo^2^+2Fc^2^)/3'
_refine_ls_weighting_scheme calc
_refine_ls_wR_factor_gt 0.1001
_refine_ls_wR_factor_ref 0.1148
_reflns_number_gt 5653
_reflns_number_total 8257
_reflns_threshold_expression >2\s(I)
_cod_data_source_file c2dt31964k.txt
_cod_data_source_block Compound-2
_cod_depositor_comments
;
The following automatic conversions were performed:

'_symmetry_cell_setting' value 'Triclinic' changed to 'triclinic'
according to /home/saulius/struct/CIF-dictionaries/cif_core.dic
dictionary named 'cif_core.dic' version 2.4.2 from 2011-04-26.

Automatic conversion script
Id: cif_fix_values 1891 2012-01-12 08:04:46Z andrius 
;
_cod_original_cell_volume 2344.85(14)
_cod_original_sg_symbol_H-M p-1
_cod_database_code 7022176

loop_
_symmetry_equiv_pos_as_xyz
'x, y, z'
'-x, -y, -z'

loop_
_atom_site_label
_atom_site_type_symbol
_atom_site_fract_x
_atom_site_fract_y
_atom_site_fract_z
_atom_site_U_iso_or_equiv
_atom_site_adp_type
_atom_site_occupancy
_atom_site_symmetry_multiplicity
_atom_site_calc_flag
_atom_site_refinement_flags
Zn1 Zn 0.27369(7) -0.25336(5) -0.50611(4) 0.03018(19) Uani 1 1 d .
Zn2 Zn 0.42803(7) -0.17632(5) -0.37207(4) 0.02992(19) Uani 1 1 d .
Zn3 Zn 0.54650(6) 0.04513(5) -0.43589(4) 0.02582(18) Uani 1 1 d .
Zn4 Zn 0.61299(7) -0.14282(5) -0.24899(4) 0.03127(19) Uani 1 1 d .
Zn5 Zn 0.74014(6) 0.09168(5) -0.29446(4) 0.02954(19) Uani 1 1 d .
Na Na 0.1088(3) -0.1646(2) -0.36814(17) 0.0541(8) Uani 1 1 d .
C1 C -0.3373(5) -0.3150(4) -0.5339(4) 0.0280(14) Uani 1 1 d .
C2 C -0.2243(5) -0.2835(4) -0.5094(3) 0.0278(14) Uani 1 1 d .
H2 H -0.2289 -0.2396 -0.4788 0.033 Uiso 1 1 calc R
C3 C -0.1059(5) -0.3163(4) -0.5297(3) 0.0266(14) Uani 1 1 d .
C4 C -0.0980(6) -0.3816(5) -0.5749(4) 0.0378(16) Uani 1 1 d .
H4 H -0.0175 -0.4040 -0.5884 0.045 Uiso 1 1 calc R
C5 C -0.2097(6) -0.4140(4) -0.6004(4) 0.0333(15) Uani 1 1 d .
C6 C -0.3288(6) -0.3827(5) -0.5785(4) 0.0350(16) Uani 1 1 d .
H6 H -0.4039 -0.4067 -0.5936 0.042 Uiso 1 1 calc R
C7 C -0.4642(6) -0.2736(4) -0.5176(3) 0.0287(14) Uani 1 1 d .
C8 C 0.0176(6) -0.2784(5) -0.5072(4) 0.0325(15) Uani 1 1 d .
C9 C -0.0876(6) -0.4899(5) -0.6830(4) 0.0436(18) Uani 1 1 d .
H9A H -0.0267 -0.5245 -0.6408 0.052 Uiso 1 1 calc R
H9B H -0.0530 -0.4235 -0.7145 0.052 Uiso 1 1 calc R
C10 C -0.1054(6) -0.5539(5) -0.7368(4) 0.0346(15) Uani 1 1 d .
C11 C 0.0025(7) -0.6038(5) -0.7558(4) 0.0482(19) Uani 1 1 d .
H11 H 0.0831 -0.5945 -0.7373 0.058 Uiso 1 1 calc R
C12 C -0.0085(6) -0.6682(5) -0.8026(4) 0.0467(19) Uani 1 1 d .
H12 H 0.0652 -0.6994 -0.8166 0.056 Uiso 1 1 calc R
C13 C -0.1294(6) -0.6861(5) -0.8284(3) 0.0310(15) Uani 1 1 d .
C14 C -0.2343(6) -0.6327(5) -0.8109(4) 0.0340(15) Uani 1 1 d .
H14 H -0.3150 -0.6405 -0.8301 0.041 Uiso 1 1 calc R
C15 C -0.2232(6) -0.5680(4) -0.7657(4) 0.0345(15) Uani 1 1 d .
H15 H -0.2963 -0.5335 -0.7547 0.041 Uiso 1 1 calc R
C16 C -0.1402(6) -0.7602(5) -0.8733(4) 0.0318(15) Uani 1 1 d .
C17 C -0.0515(7) -0.7576(5) -0.9344(4) 0.0481(19) Uani 1 1 d .
H17 H 0.0141 -0.7097 -0.9460 0.058 Uiso 1 1 calc R
C18 C -0.0571(7) -0.8232(6) -0.9781(4) 0.057(2) Uani 1 1 d .
H18 H 0.0042 -0.8197 -1.0187 0.068 Uiso 1 1 calc R
C19 C -0.1527(8) -0.8940(6) -0.9622(5) 0.060(2) Uani 1 1 d .
H19 H -0.1555 -0.9401 -0.9908 0.072 Uiso 1 1 calc R
C20 C -0.2444(7) -0.8966(5) -0.9035(4) 0.051(2) Uani 1 1 d .
H20 H -0.3121 -0.9423 -0.8948 0.061 Uiso 1 1 calc R
C21 C -0.2385(6) -0.8326(5) -0.8569(4) 0.0323(15) Uani 1 1 d .
C22 C -0.3397(6) -0.8436(5) -0.7918(4) 0.0338(15) Uani 1 1 d .
C23 C 1.1144(6) 0.1506(4) -0.2519(4) 0.0289(14) Uani 1 1 d .
C24 C 1.1152(6) 0.2054(5) -0.1985(4) 0.0335(15) Uani 1 1 d .
H24 H 1.0376 0.2241 -0.1785 0.040 Uiso 1 1 calc R
C25 C 1.2319(6) 0.2325(5) -0.1746(4) 0.0332(15) Uani 1 1 d .
C26 C 1.3471(6) 0.2051(4) -0.2041(4) 0.0294(14) Uani 1 1 d .
H26 H 1.4251 0.2237 -0.1883 0.035 Uiso 1 1 calc R
C27 C 1.3466(5) 0.1492(4) -0.2581(3) 0.0263(14) Uani 1 1 d .
C28 C 1.2301(6) 0.1215(4) -0.2798(4) 0.0310(15) Uani 1 1 d .
H28 H 1.2293 0.0823 -0.3141 0.037 Uiso 1 1 calc R
C29 C 1.4714(6) 0.1190(5) -0.2890(3) 0.0297(15) Uani 1 1 d .
C30 C 0.9881(6) 0.1210(5) -0.2787(4) 0.0317(15) Uani 1 1 d .
C31 C 1.3444(6) 0.3154(5) -0.0983(4) 0.0413(17) Uani 1 1 d .
H31A H 1.3861 0.3631 -0.1457 0.050 Uiso 1 1 calc R
H31B H 1.4005 0.2549 -0.0780 0.050 Uiso 1 1 calc R
C32 C 1.3256(6) 0.3662(5) -0.0340(4) 0.0335(15) Uani 1 1 d .
C33 C 1.2166(6) 0.4213(5) -0.0259(4) 0.0353(16) Uani 1 1 d .
H33 H 1.1475 0.4275 -0.0603 0.042 Uiso 1 1 calc R
C34 C 1.2089(6) 0.4679(5) 0.0333(4) 0.0360(16) Uani 1 1 d .
H34 H 1.1341 0.5046 0.0386 0.043 Uiso 1 1 calc R
C35 C 1.3101(6) 0.4606(4) 0.0844(4) 0.0281(14) Uani 1 1 d .
C36 C 1.4204(6) 0.4060(5) 0.0739(4) 0.0387(16) Uani 1 1 d .
H36 H 1.4909 0.4019 0.1068 0.046 Uiso 1 1 calc R
C37 C 1.4292(6) 0.3579(5) 0.0167(4) 0.0383(16) Uani 1 1 d .
H37 H 1.5034 0.3203 0.0120 0.046 Uiso 1 1 calc R
C38 C 1.3056(6) 0.5091(4) 0.1491(4) 0.0298(14) Uani 1 1 d .
C39 C 1.2632(7) 0.6117(5) 0.1309(4) 0.0475(19) Uani 1 1 d .
H39 H 1.2340 0.6476 0.0791 0.057 Uiso 1 1 calc R
C40 C 1.2636(8) 0.6604(6) 0.1877(5) 0.062(2) Uani 1 1 d .
H40 H 1.2345 0.7286 0.1744 0.075 Uiso 1 1 calc R
C41 C 1.3069(9) 0.6085(6) 0.2644(5) 0.069(3) Uani 1 1 d .
H41 H 1.3068 0.6417 0.3028 0.083 Uiso 1 1 calc R
C42 C 1.3509(7) 0.5065(5) 0.2848(4) 0.051(2) Uani 1 1 d .
H42 H 1.3821 0.4715 0.3363 0.062 Uiso 1 1 calc R
C43 C 1.3473(6) 0.4578(5) 0.2266(4) 0.0336(15) Uani 1 1 d .
C44 C 1.3879(6) 0.3443(5) 0.2555(4) 0.0305(15) Uani 1 1 d .
C45 C 0.7824(11) -0.0841(8) -0.1460(7) 0.109(4) Uani 1 1 d .
H45A H 0.8640 -0.0513 -0.1458 0.131 Uiso 1 1 calc R
H45B H 0.7980 -0.1582 -0.1255 0.131 Uiso 1 1 calc R
C46 C 0.6867(14) -0.0545(11) -0.0885(7) 0.152(6) Uani 1 1 d .
H46A H 0.7218 -0.0756 -0.0351 0.228 Uiso 1 1 calc R
H46B H 0.6063 -0.0882 -0.0870 0.228 Uiso 1 1 calc R
H46C H 0.6722 0.0190 -0.1074 0.228 Uiso 1 1 calc R
O1 O -0.5641(4) -0.3157(3) -0.5321(3) 0.0370(11) Uani 1 1 d .
O2 O -0.4686(4) -0.1972(3) -0.4922(2) 0.0325(10) Uani 1 1 d .
O3 O 0.0143(4) -0.2119(3) -0.4729(3) 0.0462(12) Uani 1 1 d .
O4 O 0.1208(4) -0.3168(3) -0.5262(3) 0.0395(11) Uani 1 1 d .
O5 O -0.2082(4) -0.4758(3) -0.6477(3) 0.0478(13) Uani 1 1 d .
O6 O -0.3096(4) -0.8491(3) -0.7215(2) 0.0336(10) Uani 1 1 d .
O7 O -0.4556(4) -0.8452(3) -0.8152(2) 0.0383(11) Uani 1 1 d .
O8 O 0.9909(4) 0.0669(4) -0.3236(3) 0.0516(13) Uani 1 1 d .
O9 O 0.8831(4) 0.1526(3) -0.2550(3) 0.0352(11) Uani 1 1 d .
O10 O 1.4662(4) 0.0656(3) -0.3339(3) 0.0400(11) Uani 1 1 d .
O11 O 1.5748(4) 0.1507(3) -0.2693(2) 0.0353(10) Uani 1 1 d .
O12 O 1.2240(4) 0.2859(4) -0.1206(3) 0.0478(13) Uani 1 1 d .
O13 O 1.3152(4) 0.2835(3) 0.2354(2) 0.0359(10) Uani 1 1 d .
O14 O 1.4868(4) 0.3171(3) 0.2971(2) 0.0377(11) Uani 1 1 d .
O15 O 0.2854(4) -0.2523(3) -0.3962(2) 0.0296(10) Uani 1 1 d .
O16 O 0.2760(4) -0.1103(3) -0.5880(3) 0.0278(11) Uani 1 1 d .
O17 O 0.3869(4) -0.0346(3) -0.4563(2) 0.0238(9) Uani 1 1 d .
O18 O 0.5977(4) -0.1038(3) -0.3663(2) 0.0245(9) Uani 1 1 d .
O19 O 0.7393(4) -0.0556(3) -0.2291(2) 0.0354(11) Uani 1 1 d .
O1W O 0.1215(4) 0.0194(3) -0.4464(3) 0.0543(13) Uani 1 1 d .
O2W O -0.1015(5) -0.1291(4) -0.3393(4) 0.0778(17) Uani 1 1 d .
H16O H 0.228(6) -0.084(5) -0.574(4) 0.03(2) Uiso 1 1 d .

loop_
_atom_site_aniso_label
_atom_site_aniso_U_11
_atom_site_aniso_U_22
_atom_site_aniso_U_33
_atom_site_aniso_U_23
_atom_site_aniso_U_13
_atom_site_aniso_U_12
Zn1 0.0166(4) 0.0412(4) 0.0386(5) -0.0207(3) 0.0001(3) -0.0043(3)
Zn2 0.0226(4) 0.0354(4) 0.0329(4) -0.0120(3) -0.0024(3) -0.0067(3)
Zn3 0.0216(4) 0.0313(4) 0.0286(4) -0.0155(3) 0.0017(3) -0.0028(3)
Zn4 0.0249(4) 0.0375(4) 0.0347(4) -0.0158(3) -0.0006(3) -0.0059(3)
Zn5 0.0176(4) 0.0401(4) 0.0373(4) -0.0211(3) -0.0011(3) -0.0028(3)
Na 0.0384(17) 0.0711(19) 0.060(2) -0.0319(15) 0.0063(14) 0.0014(14)
C1 0.020(3) 0.029(3) 0.042(4) -0.021(3) 0.005(3) -0.003(3)
C2 0.020(3) 0.035(3) 0.033(4) -0.018(3) -0.001(3) -0.003(3)
C3 0.013(3) 0.036(3) 0.035(4) -0.017(3) 0.000(3) 0.003(3)
C4 0.017(3) 0.048(4) 0.061(5) -0.036(4) 0.004(3) 0.003(3)
C5 0.027(4) 0.034(4) 0.049(4) -0.027(3) 0.003(3) -0.004(3)
C6 0.021(4) 0.042(4) 0.047(4) -0.020(3) -0.001(3) -0.004(3)
C7 0.021(4) 0.029(3) 0.033(4) -0.005(3) 0.000(3) -0.002(3)
C8 0.018(4) 0.032(4) 0.051(4) -0.018(3) -0.003(3) -0.002(3)
C9 0.023(4) 0.057(4) 0.063(5) -0.036(4) 0.004(3) -0.004(3)
C10 0.028(4) 0.038(4) 0.041(4) -0.019(3) 0.006(3) -0.002(3)
C11 0.026(4) 0.075(5) 0.059(5) -0.043(4) 0.006(3) -0.009(4)
C12 0.026(4) 0.059(5) 0.070(5) -0.042(4) 0.012(4) -0.003(3)
C13 0.030(4) 0.037(4) 0.027(4) -0.012(3) 0.006(3) -0.004(3)
C14 0.026(4) 0.041(4) 0.034(4) -0.011(3) -0.002(3) -0.003(3)
C15 0.033(4) 0.033(4) 0.040(4) -0.017(3) 0.006(3) -0.001(3)
C16 0.026(4) 0.041(4) 0.031(4) -0.016(3) 0.003(3) 0.001(3)
C17 0.044(5) 0.058(5) 0.046(5) -0.022(4) 0.010(4) -0.008(4)
C18 0.051(5) 0.081(6) 0.051(5) -0.041(4) 0.021(4) -0.006(4)
C19 0.070(6) 0.067(5) 0.058(5) -0.042(4) 0.017(4) -0.016(5)
C20 0.049(5) 0.060(5) 0.058(5) -0.040(4) 0.014(4) -0.015(4)
C21 0.027(4) 0.044(4) 0.029(4) -0.016(3) 0.001(3) 0.000(3)
C22 0.028(4) 0.034(4) 0.043(4) -0.018(3) 0.011(3) -0.008(3)
C23 0.018(3) 0.039(4) 0.035(4) -0.019(3) 0.003(3) -0.002(3)
C24 0.021(4) 0.045(4) 0.039(4) -0.021(3) 0.002(3) 0.002(3)
C25 0.023(4) 0.050(4) 0.036(4) -0.026(3) -0.001(3) -0.002(3)
C26 0.018(3) 0.042(4) 0.037(4) -0.024(3) -0.001(3) -0.003(3)
C27 0.018(3) 0.038(3) 0.025(3) -0.013(3) 0.002(3) -0.002(3)
C28 0.023(4) 0.042(4) 0.036(4) -0.024(3) 0.001(3) -0.003(3)
C29 0.026(4) 0.038(4) 0.027(4) -0.013(3) 0.003(3) -0.007(3)
C30 0.027(4) 0.037(4) 0.032(4) -0.013(3) 0.002(3) -0.007(3)
C31 0.027(4) 0.052(4) 0.050(5) -0.024(4) -0.001(3) -0.003(3)
C32 0.033(4) 0.037(4) 0.035(4) -0.018(3) 0.002(3) -0.005(3)
C33 0.029(4) 0.046(4) 0.033(4) -0.014(3) -0.007(3) -0.002(3)
C34 0.029(4) 0.044(4) 0.041(4) -0.022(3) -0.006(3) 0.007(3)
C35 0.027(4) 0.024(3) 0.036(4) -0.013(3) 0.007(3) -0.004(3)
C36 0.033(4) 0.051(4) 0.041(4) -0.027(3) -0.006(3) 0.000(3)
C37 0.034(4) 0.044(4) 0.043(4) -0.024(3) -0.006(3) 0.006(3)
C38 0.034(4) 0.025(3) 0.034(4) -0.014(3) -0.009(3) 0.004(3)
C39 0.058(5) 0.046(4) 0.046(5) -0.024(3) -0.012(4) 0.006(4)
C40 0.079(6) 0.042(4) 0.071(6) -0.027(4) -0.016(5) 0.015(4)
C41 0.096(7) 0.065(6) 0.063(6) -0.044(5) -0.012(5) 0.013(5)
C42 0.073(6) 0.054(5) 0.033(4) -0.022(3) -0.009(4) 0.009(4)
C43 0.024(4) 0.038(4) 0.042(4) -0.018(3) 0.001(3) 0.003(3)
C44 0.025(4) 0.040(4) 0.027(4) -0.012(3) 0.003(3) 0.004(3)
C45 0.115(10) 0.087(8) 0.107(9) -0.002(7) -0.048(8) -0.024(7)
C46 0.170(15) 0.216(16) 0.092(10) -0.079(11) 0.005(9) -0.028(12)
O1 0.014(2) 0.047(3) 0.059(3) -0.030(2) -0.001(2) -0.0002(19)
O2 0.022(2) 0.029(2) 0.051(3) -0.021(2) -0.001(2) 0.0014(18)
O3 0.026(3) 0.057(3) 0.076(4) -0.049(3) -0.009(2) 0.003(2)
O4 0.015(2) 0.052(3) 0.062(3) -0.033(2) 0.002(2) -0.002(2)
O5 0.023(3) 0.067(3) 0.078(4) -0.058(3) 0.006(2) -0.004(2)
O6 0.031(3) 0.040(2) 0.034(3) -0.019(2) 0.007(2) -0.004(2)
O7 0.031(3) 0.051(3) 0.032(3) -0.013(2) 0.005(2) -0.005(2)
O8 0.028(3) 0.078(3) 0.073(4) -0.056(3) -0.004(2) -0.002(2)
O9 0.016(2) 0.052(3) 0.049(3) -0.032(2) 0.001(2) -0.004(2)
O10 0.027(3) 0.059(3) 0.047(3) -0.035(2) 0.015(2) -0.011(2)
O11 0.018(2) 0.049(3) 0.047(3) -0.027(2) -0.001(2) 0.000(2)
O12 0.021(3) 0.084(4) 0.064(3) -0.058(3) 0.004(2) -0.004(2)
O13 0.029(3) 0.039(3) 0.043(3) -0.017(2) -0.009(2) 0.002(2)
O14 0.033(3) 0.038(2) 0.040(3) -0.010(2) -0.011(2) -0.003(2)
O15 0.017(2) 0.041(2) 0.033(2) -0.0136(19) -0.0043(18) -0.0040(18)
O16 0.014(2) 0.039(3) 0.035(3) -0.018(2) 0.004(2) 0.001(2)
O17 0.024(2) 0.029(2) 0.020(2) -0.0116(17) 0.0010(17) -0.0046(17)
O18 0.023(2) 0.027(2) 0.024(2) -0.0080(17) -0.0015(17) -0.0025(17)
O19 0.031(3) 0.040(2) 0.037(3) -0.014(2) -0.008(2) -0.008(2)
O1W 0.032(3) 0.055(3) 0.081(4) -0.031(3) 0.000(3) 0.005(2)
O2W 0.043(4) 0.100(4) 0.100(5) -0.048(4) 0.005(3) 0.016(3)

loop_
_atom_type_symbol
_atom_type_description
_atom_type_scat_dispersion_real
_atom_type_scat_dispersion_imag
_atom_type_scat_source
C C 0.0033 0.0016 'International Tables Vol C Tables 4.2.6.8 and 6.1.1.4'
H H 0.0000 0.0000 'International Tables Vol C Tables 4.2.6.8 and 6.1.1.4'
O O 0.0106 0.0060 'International Tables Vol C Tables 4.2.6.8 and 6.1.1.4'
Zn Zn 0.2839 1.4301 'International Tables Vol C Tables 4.2.6.8 and 6.1.1.4'
Na Na 0.0362 0.0249 'International Tables Vol C Tables 4.2.6.8 and 6.1.1.4'

loop_
_geom_angle_atom_site_label_1
_geom_angle_atom_site_label_2
_geom_angle_atom_site_label_3
_geom_angle
_geom_angle_site_symmetry_1
_geom_angle_site_symmetry_3
O4 Zn1 O15 114.19(17) . .
O4 Zn1 O1 113.56(17) . 1_655
O15 Zn1 O1 107.53(17) . 1_655
O4 Zn1 O16 106.42(18) . .
O15 Zn1 O16 112.27(17) . .
O1 Zn1 O16 102.31(18) 1_655 .
O4 Zn1 Na 91.36(14) . .
O15 Zn1 Na 39.07(13) . .
O1 Zn1 Na 146.24(13) 1_655 .
O16 Zn1 Na 91.20(15) . .
O15 Zn2 O17 97.85(15) . .
O15 Zn2 O18 167.98(15) . .
O17 Zn2 O18 81.33(14) . .
O15 Zn2 O14 90.33(16) . 2_755
O17 Zn2 O14 167.00(16) . 2_755
O18 Zn2 O14 88.56(15) . 2_755
O15 Zn2 O6 88.54(15) . 2_544
O17 Zn2 O6 94.88(15) . 2_544
O18 Zn2 O6 103.48(14) . 2_544
O14 Zn2 O6 95.42(17) 2_755 2_544
O15 Zn2 O2 84.87(14) . 1_655
O17 Zn2 O2 79.39(14) . 1_655
O18 Zn2 O2 83.20(13) . 1_655
O14 Zn2 O2 91.36(15) 2_755 1_655
O6 Zn2 O2 170.57(15) 2_544 1_655
O15 Zn2 Zn4 149.63(11) . .
O17 Zn2 Zn4 107.74(9) . .
O18 Zn2 Zn4 38.73(10) . .
O14 Zn2 Zn4 67.86(10) 2_755 .
O6 Zn2 Zn4 73.52(11) 2_544 .
O2 Zn2 Zn4 115.27(9) 1_655 .
O15 Zn2 Zn3 139.37(12) . .
O17 Zn2 Zn3 41.63(9) . .
O18 Zn2 Zn3 40.38(10) . .
O14 Zn2 Zn3 128.94(11) 2_755 .
O6 Zn2 Zn3 96.44(10) 2_544 .
O2 Zn2 Zn3 84.30(9) 1_655 .
Zn4 Zn2 Zn3 68.48(2) . .
O15 Zn2 Na 42.79(13) . .
O17 Zn2 Na 77.07(11) . .
O18 Zn2 Na 146.68(12) . .
O14 Zn2 Na 115.53(12) 2_755 .
O6 Zn2 Na 54.20(12) 2_544 .
O2 Zn2 Na 116.79(10) 1_655 .
Zn4 Zn2 Na 127.65(5) . .
Zn3 Zn2 Na 111.59(6) . .
O17 Zn3 O10 174.45(18) 2_654 1_455
O17 Zn3 O18 96.36(15) 2_654 .
O10 Zn3 O18 88.40(16) 1_455 .
O17 Zn3 O17 83.88(14) 2_654 .
O10 Zn3 O17 94.18(14) 1_455 .
O18 Zn3 O17 80.01(14) . .
O17 Zn3 O16 93.98(16) 2_654 2_654
O10 Zn3 O16 88.52(16) 1_455 2_654
O18 Zn3 O16 93.87(16) . 2_654
O17 Zn3 O16 173.23(17) . 2_654
O17 Zn3 O2 85.67(15) 2_654 2_554
O10 Zn3 O2 89.28(17) 1_455 2_554
O18 Zn3 O2 173.26(14) . 2_554
O17 Zn3 O2 93.85(14) . 2_554
O16 Zn3 O2 92.40(16) 2_654 2_554
O17 Zn3 Zn3 42.83(9) 2_654 2_654
O10 Zn3 Zn3 135.00(11) 1_455 2_654
O18 Zn3 Zn3 87.39(10) . 2_654
O17 Zn3 Zn3 41.05(10) . 2_654
O16 Zn3 Zn3 136.46(13) 2_654 2_654
O2 Zn3 Zn3 89.77(10) 2_554 2_654
O17 Zn3 Zn2 95.71(9) 2_654 .
O10 Zn3 Zn2 86.06(11) 1_455 .
O18 Zn3 Zn2 40.38(9) . .
O17 Zn3 Zn2 40.30(10) . .
O16 Zn3 Zn2 133.98(13) 2_654 .
O2 Zn3 Zn2 133.11(10) 2_554 .
Zn3 Zn3 Zn2 62.88(2) 2_654 .
O19 Zn4 O7 114.71(18) . 2_544
O19 Zn4 O18 107.02(16) . .
O7 Zn4 O18 117.91(17) 2_544 .
O19 Zn4 O13 111.98(17) . 2_755
O7 Zn4 O13 109.03(17) 2_544 2_755
O18 Zn4 O13 94.49(16) . 2_755
O19 Zn4 Zn2 146.31(13) . .
O7 Zn4 Zn2 82.40(12) 2_544 .
O18 Zn4 Zn2 41.46(10) . .
O13 Zn4 Zn2 86.76(11) 2_755 .
O19 Zn5 O9 106.60(17) . .
O19 Zn5 O11 105.81(17) . 1_455
O9 Zn5 O11 108.96(16) . 1_455
O19 Zn5 O16 110.68(17) . 2_654
O9 Zn5 O16 121.30(17) . 2_654
O11 Zn5 O16 102.48(18) 1_455 2_654
O15 Na O2W 159.8(2) . .
O15 Na O3 83.09(16) . .
O2W Na O3 83.65(19) . .
O15 Na O1W 110.17(18) . .
O2W Na O1W 86.2(2) . .
O3 Na O1W 95.39(19) . .
O15 Na O6 69.82(14) . 2_544
O2W Na O6 123.4(2) . 2_544
O3 Na O6 152.66(18) . 2_544
O1W Na O6 90.72(16) . 2_544
O15 Na Zn2 35.71(9) . .
O2W Na Zn2 162.55(17) . .
O3 Na Zn2 113.33(14) . .
O1W Na Zn2 88.13(13) . .
O6 Na Zn2 40.13(9) 2_544 .
O15 Na Zn1 32.21(10) . .
O2W Na Zn1 137.81(17) . .
O3 Na Zn1 54.16(12) . .
O1W Na Zn1 96.60(14) . .
O6 Na Zn1 98.70(12) 2_544 .
Zn2 Na Zn1 59.29(5) . .
C2 C1 C6 118.8(5) . .
C2 C1 C7 121.0(5) . .
C6 C1 C7 120.1(5) . .
C3 C2 C1 120.9(5) . .
C3 C2 H2 119.6 . .
C1 C2 H2 119.6 . .
C2 C3 C4 120.1(5) . .
C2 C3 C8 121.4(5) . .
C4 C3 C8 118.4(5) . .
C3 C4 C5 120.2(6) . .
C3 C4 H4 119.9 . .
C5 C4 H4 119.9 . .
O5 C5 C6 117.4(5) . .
O5 C5 C4 123.0(6) . .
C6 C5 C4 119.6(5) . .
C5 C6 C1 120.3(5) . .
C5 C6 H6 119.8 . .
C1 C6 H6 119.8 . .
O2 C7 O1 123.6(6) . .
O2 C7 C1 119.0(5) . .
O1 C7 C1 117.4(5) . .
O3 C8 O4 123.9(5) . .
O3 C8 C3 120.3(6) . .
O4 C8 C3 115.9(5) . .
O5 C9 C10 109.3(5) . .
O5 C9 H9A 109.8 . .
C10 C9 H9A 109.8 . .
O5 C9 H9B 109.8 . .
C10 C9 H9B 109.8 . .
H9A C9 H9B 108.3 . .
C15 C10 C11 118.6(6) . .
C15 C10 C9 123.7(6) . .
C11 C10 C9 117.7(6) . .
C10 C11 C12 120.5(6) . .
C10 C11 H11 119.7 . .
C12 C11 H11 119.7 . .
C13 C12 C11 120.6(6) . .
C13 C12 H12 119.7 . .
C11 C12 H12 119.7 . .
C14 C13 C12 117.5(5) . .
C14 C13 C16 122.8(5) . .
C12 C13 C16 119.8(6) . .
C13 C14 C15 121.9(6) . .
C13 C14 H14 119.1 . .
C15 C14 H14 119.1 . .
C10 C15 C14 120.9(6) . .
C10 C15 H15 119.6 . .
C14 C15 H15 119.6 . .
C17 C16 C21 118.2(5) . .
C17 C16 C13 119.4(5) . .
C21 C16 C13 122.4(5) . .
C18 C17 C16 122.0(6) . .
C18 C17 H17 119.0 . .
C16 C17 H17 119.0 . .
C17 C18 C19 120.0(7) . .
C17 C18 H18 120.0 . .
C19 C18 H18 120.0 . .
C18 C19 C20 119.4(6) . .
C18 C19 H19 120.3 . .
C20 C19 H19 120.3 . .
C19 C20 C21 121.5(6) . .
C19 C20 H20 119.3 . .
C21 C20 H20 119.3 . .
C20 C21 C16 118.8(6) . .
C20 C21 C22 117.9(5) . .
C16 C21 C22 123.2(5) . .
O6 C22 O7 124.8(6) . .
O6 C22 C21 121.1(6) . .
O7 C22 C21 114.1(5) . .
C28 C23 C24 119.5(5) . .
C28 C23 C30 120.0(5) . .
C24 C23 C30 120.6(5) . .
C23 C24 C25 120.0(6) . .
C23 C24 H24 120.0 . .
C25 C24 H24 120.0 . .
O12 C25 C26 123.5(5) . .
O12 C25 C24 116.3(5) . .
C26 C25 C24 120.2(5) . .
C25 C26 C27 119.9(5) . .
C25 C26 H26 120.0 . .
C27 C26 H26 120.0 . .
C28 C27 C26 118.9(5) . .
C28 C27 C29 121.5(5) . .
C26 C27 C29 119.5(5) . .
C27 C28 C23 121.4(5) . .
C27 C28 H28 119.3 . .
C23 C28 H28 119.3 . .
O10 C29 O11 124.6(6) . .
O10 C29 C27 117.2(5) . .
O11 C29 C27 118.2(5) . .
O8 C30 O9 122.4(5) . .
O8 C30 C23 118.9(6) . .
O9 C30 C23 118.7(5) . .
O12 C31 C32 111.3(5) . .
O12 C31 H31A 109.4 . .
C32 C31 H31A 109.4 . .
O12 C31 H31B 109.4 . .
C32 C31 H31B 109.4 . .
H31A C31 H31B 108.0 . .
C33 C32 C37 119.8(5) . .
C33 C32 C31 124.0(6) . .
C37 C32 C31 116.2(6) . .
C32 C33 C34 120.2(6) . .
C32 C33 H33 119.9 . .
C34 C33 H33 119.9 . .
C35 C34 C33 121.0(6) . .
C35 C34 H34 119.5 . .
C33 C34 H34 119.5 . .
C34 C35 C36 117.7(5) . .
C34 C35 C38 122.8(6) . .
C36 C35 C38 119.6(5) . .
C37 C36 C35 122.2(6) . .
C37 C36 H36 118.9 . .
C35 C36 H36 118.9 . .
C36 C37 C32 119.0(6) . .
C36 C37 H37 120.5 . .
C32 C37 H37 120.5 . .
C43 C38 C39 117.8(5) . .
C43 C38 C35 122.4(5) . .
C39 C38 C35 119.7(5) . .
C40 C39 C38 121.3(7) . .
C40 C39 H39 119.3 . .
C38 C39 H39 119.3 . .
C39 C40 C41 120.1(7) . .
C39 C40 H40 120.0 . .
C41 C40 H40 120.0 . .
C40 C41 C42 120.4(7) . .
C40 C41 H41 119.8 . .
C42 C41 H41 119.8 . .
C41 C42 C43 118.6(7) . .
C41 C42 H42 120.7 . .
C43 C42 H42 120.7 . .
C38 C43 C42 121.8(6) . .
C38 C43 C44 122.9(5) . .
C42 C43 C44 115.3(6) . .
O14 C44 O13 125.0(6) . .
O14 C44 C43 118.7(5) . .
O13 C44 C43 116.3(5) . .
O19 C45 C46 114.3(10) . .
O19 C45 H45A 108.7 . .
C46 C45 H45A 108.7 . .
O19 C45 H45B 108.7 . .
C46 C45 H45B 108.7 . .
H45A C45 H45B 107.6 . .
C45 C46 H46A 109.5 . .
C45 C46 H46B 109.5 . .
H46A C46 H46B 109.5 . .
C45 C46 H46C 109.5 . .
H46A C46 H46C 109.5 . .
H46B C46 H46C 109.5 . .
C7 O1 Zn1 112.7(4) . 1_455
C7 O2 Zn3 122.7(4) . 2_554
C7 O2 Zn2 130.7(3) . 1_455
Zn3 O2 Zn2 89.31(14) 2_554 1_455
C8 O3 Na 143.4(4) . .
C8 O4 Zn1 113.1(3) . .
C5 O5 C9 116.5(4) . .
C22 O6 Zn2 129.0(4) . 2_544
C22 O6 Na 142.8(4) . 2_544
Zn2 O6 Na 85.67(14) 2_544 2_544
C22 O7 Zn4 127.2(4) . 2_544
C30 O9 Zn5 107.6(3) . .
C29 O10 Zn3 143.2(4) . 1_655
C29 O11 Zn5 117.9(4) . 1_655
C25 O12 C31 115.6(5) . .
C44 O13 Zn4 116.7(4) . 2_755
C44 O14 Zn2 136.9(4) . 2_755
Zn1 O15 Zn2 117.50(18) . .
Zn1 O15 Na 108.73(19) . .
Zn2 O15 Na 101.49(17) . .
Zn5 O16 Zn1 119.5(2) 2_654 .
Zn5 O16 Zn3 111.7(2) 2_654 2_654
Zn1 O16 Zn3 104.4(2) . 2_654
Zn5 O16 H16O 113(6) 2_654 .
Zn1 O16 H16O 103(6) . .
Zn3 O16 H16O 103(5) 2_654 .
Zn3 O17 Zn2 105.17(17) 2_654 .
Zn3 O17 Zn3 96.12(14) 2_654 .
Zn2 O17 Zn3 98.08(15) . .
Zn4 O18 Zn2 99.81(15) . .
Zn4 O18 Zn3 121.21(18) . .
Zn2 O18 Zn3 99.25(16) . .
C45 O19 Zn4 115.8(4) . .
C45 O19 Zn5 117.4(4) . .
Zn4 O19 Zn5 119.6(2) . .

loop_
_geom_bond_atom_site_label_1
_geom_bond_atom_site_label_2
_geom_bond_distance
_geom_bond_site_symmetry_2
Zn1 O4 1.924(4) .
Zn1 O15 1.935(4) .
Zn1 O1 1.971(4) 1_655
Zn1 O16 2.013(4) .
Zn1 Na 3.439(3) .
Zn2 O15 1.966(3) .
Zn2 O17 2.055(4) .
Zn2 O18 2.065(3) .
Zn2 O14 2.125(4) 2_755
Zn2 O6 2.134(4) 2_544
Zn2 O2 2.429(4) 1_655
Zn2 Zn4 3.0738(9) .
Zn2 Zn3 3.1467(9) .
Zn2 Na 3.301(3) .
Zn3 O17 2.039(4) 2_654
Zn3 O10 2.048(4) 1_455
Zn3 O18 2.065(4) .
Zn3 O17 2.111(3) .
Zn3 O16 2.177(4) 2_654
Zn3 O2 2.192(4) 2_554
Zn3 Zn3 3.0877(12) 2_654
Zn4 O19 1.914(3) .
Zn4 O7 1.933(4) 2_544
Zn4 O18 1.952(4) .
Zn4 O13 1.990(4) 2_755
Zn5 O19 1.966(4) .
Zn5 O9 1.969(4) .
Zn5 O11 1.971(4) 1_455
Zn5 O16 1.998(4) 2_654
Na O15 2.288(5) .
Na O2W 2.295(6) .
Na O3 2.380(5) .
Na O1W 2.449(5) .
Na O6 2.685(5) 2_544
C1 C2 1.384(7) .
C1 C6 1.399(8) .
C1 C7 1.473(8) .
C2 C3 1.370(8) .
C2 H2 0.9300 .
C3 C4 1.380(7) .
C3 C8 1.505(7) .
C4 C5 1.387(8) .
C4 H4 0.9300 .
C5 O5 1.367(6) .
C5 C6 1.379(8) .
C6 H6 0.9300 .
C7 O2 1.268(6) .
C7 O1 1.271(6) .
C8 O3 1.248(7) .
C8 O4 1.262(7) .
C9 O5 1.414(7) .
C9 C10 1.504(8) .
C9 H9A 0.9700 .
C9 H9B 0.9700 .
C10 C15 1.375(8) .
C10 C11 1.383(9) .
C11 C12 1.399(8) .
C11 H11 0.9300 .
C12 C13 1.397(8) .
C12 H12 0.9300 .
C13 C14 1.375(9) .
C13 C16 1.487(8) .
C14 C15 1.381(8) .
C14 H14 0.9300 .
C15 H15 0.9300 .
C16 C17 1.381(9) .
C16 C21 1.401(8) .
C17 C18 1.365(9) .
C17 H17 0.9300 .
C18 C19 1.366(9) .
C18 H18 0.9300 .
C19 C20 1.371(9) .
C19 H19 0.9300 .
C20 C21 1.387(8) .
C20 H20 0.9300 .
C21 C22 1.499(8) .
C22 O6 1.254(7) .
C22 O7 1.281(7) .
C23 C28 1.378(8) .
C23 C24 1.381(8) .
C23 C30 1.511(8) .
C24 C25 1.389(8) .
C24 H24 0.9300 .
C25 O12 1.374(6) .
C25 C26 1.377(8) .
C26 C27 1.402(7) .
C26 H26 0.9300 .
C27 C28 1.375(7) .
C27 C29 1.487(8) .
C28 H28 0.9300 .
C29 O10 1.243(6) .
C29 O11 1.265(6) .
C30 O8 1.247(7) .
C30 O9 1.268(7) .
C31 O12 1.425(7) .
C31 C32 1.513(8) .
C31 H31A 0.9700 .
C31 H31B 0.9700 .
C32 C33 1.369(9) .
C32 C37 1.388(8) .
C33 C34 1.386(8) .
C33 H33 0.9300 .
C34 C35 1.375(8) .
C34 H34 0.9300 .
C35 C36 1.388(8) .
C35 C38 1.493(8) .
C36 C37 1.369(8) .
C36 H36 0.9300 .
C37 H37 0.9300 .
C38 C43 1.379(8) .
C38 C39 1.396(8) .
C39 C40 1.371(9) .
C39 H39 0.9300 .
C40 C41 1.375(10) .
C40 H40 0.9300 .
C41 C42 1.391(10) .
C41 H41 0.9300 .
C42 C43 1.394(8) .
C42 H42 0.9300 .
C43 C44 1.522(8) .
C44 O14 1.245(7) .
C44 O13 1.279(6) .
C45 O19 1.454(10) .
C45 C46 1.533(15) .
C45 H45A 0.9700 .
C45 H45B 0.9700 .
C46 H46A 0.9600 .
C46 H46B 0.9600 .
C46 H46C 0.9600 .
O1 Zn1 1.971(4) 1_455
O2 Zn3 2.192(4) 2_554
O2 Zn2 2.429(4) 1_455
O6 Zn2 2.134(4) 2_544
O6 Na 2.685(5) 2_544
O7 Zn4 1.933(4) 2_544
O10 Zn3 2.048(4) 1_655
O11 Zn5 1.971(4) 1_655
O13 Zn4 1.990(4) 2_755
O14 Zn2 2.125(4) 2_755
O16 Zn5 1.998(4) 2_654
O16 Zn3 2.177(4) 2_654
O16 H16O 0.69(6) .
O17 Zn3 2.039(4) 2_654

loop_
_geom_torsion_atom_site_label_1
_geom_torsion_atom_site_label_2
_geom_torsion_atom_site_label_3
_geom_torsion_atom_site_label_4
_geom_torsion
_geom_torsion_site_symmetry_1
_geom_torsion_site_symmetry_4
O15 Zn2 Zn3 O17 -68.3(2) . 2_654
O17 Zn2 Zn3 O17 -73.5(2) . 2_654
O18 Zn2 Zn3 O17 93.11(19) . 2_654
O14 Zn2 Zn3 O17 94.04(19) 2_755 2_654
O6 Zn2 Zn3 O17 -163.64(16) 2_544 2_654
O2 Zn2 Zn3 O17 6.91(14) 1_655 2_654
Zn4 Zn2 Zn3 O17 126.94(11) . 2_654
Na Zn2 Zn3 O17 -109.68(12) . 2_654
O15 Zn2 Zn3 O10 106.4(2) . 1_455
O17 Zn2 Zn3 O10 101.2(2) . 1_455
O18 Zn2 Zn3 O10 -92.2(2) . 1_455
O14 Zn2 Zn3 O10 -91.2(2) 2_755 1_455
O6 Zn2 Zn3 O10 11.08(17) 2_544 1_455
O2 Zn2 Zn3 O10 -178.37(16) 1_655 1_455
Zn4 Zn2 Zn3 O10 -58.34(13) . 1_455
Na Zn2 Zn3 O10 65.04(14) . 1_455
O15 Zn2 Zn3 O18 -161.5(2) . .
O17 Zn2 Zn3 O18 -166.6(2) . .
O14 Zn2 Zn3 O18 0.9(2) 2_755 .
O6 Zn2 Zn3 O18 103.25(19) 2_544 .
O2 Zn2 Zn3 O18 -86.20(18) 1_655 .
Zn4 Zn2 Zn3 O18 33.83(15) . .
Na Zn2 Zn3 O18 157.21(16) . .
O15 Zn2 Zn3 O17 5.2(2) . .
O18 Zn2 Zn3 O17 166.6(2) . .
O14 Zn2 Zn3 O17 167.6(2) 2_755 .
O6 Zn2 Zn3 O17 -90.10(19) 2_544 .
O2 Zn2 Zn3 O17 80.44(18) 1_655 .
Zn4 Zn2 Zn3 O17 -159.52(15) . .
Na Zn2 Zn3 O17 -36.15(16) . .
O15 Zn2 Zn3 O16 -169.5(2) . 2_654
O17 Zn2 Zn3 O16 -174.7(2) . 2_654
O18 Zn2 Zn3 O16 -8.0(2) . 2_654
O14 Zn2 Zn3 O16 -7.1(2) 2_755 2_654
O6 Zn2 Zn3 O16 95.2(2) 2_544 2_654
O2 Zn2 Zn3 O16 -94.2(2) 1_655 2_654
Zn4 Zn2 Zn3 O16 25.79(18) . 2_654
Na Zn2 Zn3 O16 149.16(18) . 2_654
O15 Zn2 Zn3 O2 21.1(2) . 2_554
O17 Zn2 Zn3 O2 15.9(2) . 2_554
O18 Zn2 Zn3 O2 -177.5(2) . 2_554
O14 Zn2 Zn3 O2 -176.5(2) 2_755 2_554
O6 Zn2 Zn3 O2 -74.23(19) 2_544 2_554
O2 Zn2 Zn3 O2 96.32(17) 1_655 2_554
Zn4 Zn2 Zn3 O2 -143.65(15) . 2_554
Na Zn2 Zn3 O2 -20.27(16) . 2_554
O15 Zn2 Zn3 Zn3 -39.89(18) . 2_654
O17 Zn2 Zn3 Zn3 -45.08(15) . 2_654
O18 Zn2 Zn3 Zn3 121.56(16) . 2_654
O14 Zn2 Zn3 Zn3 122.49(15) 2_755 2_654
O6 Zn2 Zn3 Zn3 -135.18(12) 2_544 2_654
O2 Zn2 Zn3 Zn3 35.36(10) 1_655 2_654
Zn4 Zn2 Zn3 Zn3 155.40(3) . 2_654
Na Zn2 Zn3 Zn3 -81.23(6) . 2_654
O15 Zn2 Zn4 O19 -169.7(3) . .
O17 Zn2 Zn4 O19 -23.6(3) . .
O18 Zn2 Zn4 O19 25.7(3) . .
O14 Zn2 Zn4 O19 143.4(3) 2_755 .
O6 Zn2 Zn4 O19 -113.5(3) 2_544 .
O2 Zn2 Zn4 O19 62.8(3) 1_655 .
Zn3 Zn2 Zn4 O19 -9.5(2) . .
Na Zn2 Zn4 O19 -110.8(3) . .
O15 Zn2 Zn4 O7 -45.6(3) . 2_544
O17 Zn2 Zn4 O7 100.46(17) . 2_544
O18 Zn2 Zn4 O7 149.8(2) . 2_544
O14 Zn2 Zn4 O7 -92.56(18) 2_755 2_544
O6 Zn2 Zn4 O7 10.54(17) 2_544 2_544
O2 Zn2 Zn4 O7 -173.14(16) 1_655 2_544
Zn3 Zn2 Zn4 O7 114.58(13) . 2_544
Na Zn2 Zn4 O7 13.32(15) . 2_544
O15 Zn2 Zn4 O18 164.6(3) . .
O17 Zn2 Zn4 O18 -49.3(2) . .
O14 Zn2 Zn4 O18 117.7(2) 2_755 .
O6 Zn2 Zn4 O18 -139.2(2) 2_544 .
O2 Zn2 Zn4 O18 37.1(2) 1_655 .
Zn3 Zn2 Zn4 O18 -35.21(17) . .
Na Zn2 Zn4 O18 -136.46(18) . .
O15 Zn2 Zn4 O13 64.1(3) . 2_755
O17 Zn2 Zn4 O13 -149.85(16) . 2_755
O18 Zn2 Zn4 O13 -100.5(2) . 2_755
O14 Zn2 Zn4 O13 17.13(17) 2_755 2_755
O6 Zn2 Zn4 O13 120.24(16) 2_544 2_755
O2 Zn2 Zn4 O13 -63.44(16) 1_655 2_755
Zn3 Zn2 Zn4 O13 -135.73(12) . 2_755
Na Zn2 Zn4 O13 123.02(14) . 2_755
O17 Zn2 Na O15 117.0(2) . .
O18 Zn2 Na O15 167.9(2) . .
O14 Zn2 Na O15 -59.6(2) 2_755 .
O6 Zn2 Na O15 -137.1(2) 2_544 .
O2 Zn2 Na O15 46.1(2) 1_655 .
Zn4 Zn2 Na O15 -140.41(17) . .
Zn3 Zn2 Na O15 140.72(17) . .
O15 Zn2 Na O2W 159.6(7) . .
O17 Zn2 Na O2W -83.4(6) . .
O18 Zn2 Na O2W -32.5(7) . .
O14 Zn2 Na O2W 100.0(6) 2_755 .
O6 Zn2 Na O2W 22.4(6) 2_544 .
O2 Zn2 Na O2W -154.3(6) 1_655 .
Zn4 Zn2 Na O2W 19.2(7) . .
Zn3 Zn2 Na O2W -59.7(6) . .
O15 Zn2 Na O3 -34.5(2) . .
O17 Zn2 Na O3 82.55(18) . .
O18 Zn2 Na O3 133.4(2) . .
O14 Zn2 Na O3 -94.0(2) 2_755 .
O6 Zn2 Na O3 -171.6(2) 2_544 .
O2 Zn2 Na O3 11.7(2) 1_655 .
Zn4 Zn2 Na O3 -174.88(14) . .
Zn3 Zn2 Na O3 106.26(15) . .
O15 Zn2 Na O1W -129.5(2) . .
O17 Zn2 Na O1W -12.52(16) . .
O18 Zn2 Na O1W 38.4(3) . .
O14 Zn2 Na O1W 170.90(17) 2_755 .
O6 Zn2 Na O1W 93.34(19) 2_544 .
O2 Zn2 Na O1W -83.40(17) 1_655 .
Zn4 Zn2 Na O1W 90.05(14) . .
Zn3 Zn2 Na O1W 11.19(14) . .
O15 Zn2 Na O6 137.1(2) . 2_544
O17 Zn2 Na O6 -105.86(17) . 2_544
O18 Zn2 Na O6 -55.0(2) . 2_544
O14 Zn2 Na O6 77.56(18) 2_755 2_544
O2 Zn2 Na O6 -176.74(17) 1_655 2_544
Zn4 Zn2 Na O6 -3.29(15) . 2_544
Zn3 Zn2 Na O6 -82.15(14) . 2_544
O15 Zn2 Na Zn1 -30.73(17) . .
O17 Zn2 Na Zn1 86.29(10) . .
O18 Zn2 Na Zn1 137.18(19) . .
O14 Zn2 Na Zn1 -90.30(13) 2_755 .
O6 Zn2 Na Zn1 -167.85(15) 2_544 .
O2 Zn2 Na Zn1 15.40(11) 1_655 .
Zn4 Zn2 Na Zn1 -171.14(4) . .
Zn3 Zn2 Na Zn1 110.00(4) . .
O4 Zn1 Na O15 128.4(2) . .
O1 Zn1 Na O15 -10.6(3) 1_655 .
O16 Zn1 Na O15 -125.1(2) . .
O4 Zn1 Na O2W -22.1(3) . .
O15 Zn1 Na O2W -150.5(3) . .
O1 Zn1 Na O2W -161.2(3) 1_655 .
O16 Zn1 Na O2W 84.3(3) . .
O4 Zn1 Na O3 -21.8(2) . .
O15 Zn1 Na O3 -150.2(2) . .
O1 Zn1 Na O3 -160.8(3) 1_655 .
O16 Zn1 Na O3 84.65(19) . .
O4 Zn1 Na O1W -113.70(19) . .
O15 Zn1 Na O1W 117.9(2) . .
O1 Zn1 Na O1W 107.3(3) 1_655 .
O16 Zn1 Na O1W -7.25(17) . .
O4 Zn1 Na O6 154.55(18) . 2_544
O15 Zn1 Na O6 26.14(18) . 2_544
O1 Zn1 Na O6 15.5(3) 1_655 2_544
O16 Zn1 Na O6 -99.00(16) . 2_544
O4 Zn1 Na Zn2 162.44(14) . .
O15 Zn1 Na Zn2 34.03(17) . .
O1 Zn1 Na Zn2 23.4(2) 1_655 .
O16 Zn1 Na Zn2 -91.11(12) . .
C6 C1 C2 C3 1.2(9) . .
C7 C1 C2 C3 -175.2(5) . .
C1 C2 C3 C4 -0.1(9) . .
C1 C2 C3 C8 176.8(5) . .
C2 C3 C4 C5 0.3(9) . .
C8 C3 C4 C5 -176.7(6) . .
C3 C4 C5 O5 177.7(6) . .
C3 C4 C5 C6 -1.6(10) . .
O5 C5 C6 C1 -176.6(6) . .
C4 C5 C6 C1 2.8(10) . .
C2 C1 C6 C5 -2.5(9) . .
C7 C1 C6 C5 173.9(6) . .
C2 C1 C7 O2 10.8(9) . .
C6 C1 C7 O2 -165.6(5) . .
C2 C1 C7 O1 -171.0(5) . .
C6 C1 C7 O1 12.7(8) . .
C2 C3 C8 O3 -3.6(9) . .
C4 C3 C8 O3 173.3(6) . .
C2 C3 C8 O4 177.4(6) . .
C4 C3 C8 O4 -5.7(8) . .
O5 C9 C10 C15 18.1(9) . .
O5 C9 C10 C11 -159.6(6) . .
C15 C10 C11 C12 -0.8(10) . .
C9 C10 C11 C12 177.1(6) . .
C10 C11 C12 C13 -2.3(11) . .
C11 C12 C13 C14 4.4(10) . .
C11 C12 C13 C16 -175.9(6) . .
C12 C13 C14 C15 -3.5(9) . .
C16 C13 C14 C15 176.8(6) . .
C11 C10 C15 C14 1.7(10) . .
C9 C10 C15 C14 -176.0(6) . .
C13 C14 C15 C10 0.5(9) . .
C14 C13 C16 C17 135.3(7) . .
C12 C13 C16 C17 -44.4(9) . .
C14 C13 C16 C21 -43.9(9) . .
C12 C13 C16 C21 136.4(7) . .
C21 C16 C17 C18 -0.3(11) . .
C13 C16 C17 C18 -179.5(7) . .
C16 C17 C18 C19 0.2(12) . .
C17 C18 C19 C20 1.7(13) . .
C18 C19 C20 C21 -3.5(13) . .
C19 C20 C21 C16 3.4(11) . .
C19 C20 C21 C22 -177.5(7) . .
C17 C16 C21 C20 -1.5(9) . .
C13 C16 C21 C20 177.7(6) . .
C17 C16 C21 C22 179.5(6) . .
C13 C16 C21 C22 -1.3(10) . .
C20 C21 C22 O6 132.5(7) . .
C16 C21 C22 O6 -48.4(9) . .
C20 C21 C22 O7 -48.4(8) . .
C16 C21 C22 O7 130.7(6) . .
C28 C23 C24 C25 1.3(9) . .
C30 C23 C24 C25 -179.7(6) . .
C23 C24 C25 O12 -179.3(6) . .
C23 C24 C25 C26 0.2(10) . .
O12 C25 C26 C27 179.0(6) . .
C24 C25 C26 C27 -0.4(10) . .
C25 C26 C27 C28 -0.8(9) . .
C25 C26 C27 C29 -179.3(6) . .
C26 C27 C28 C23 2.3(9) . .
C29 C27 C28 C23 -179.2(6) . .
C24 C23 C28 C27 -2.5(9) . .
C30 C23 C28 C27 178.4(5) . .
C28 C27 C29 O10 -1.6(9) . .
C26 C27 C29 O10 176.9(5) . .
C28 C27 C29 O11 177.1(5) . .
C26 C27 C29 O11 -4.4(9) . .
C28 C23 C30 O8 2.8(9) . .
C24 C23 C30 O8 -176.2(6) . .
C28 C23 C30 O9 -176.9(6) . .
C24 C23 C30 O9 4.1(9) . .
O12 C31 C32 C33 -29.5(9) . .
O12 C31 C32 C37 153.0(6) . .
C37 C32 C33 C34 -0.7(9) . .
C31 C32 C33 C34 -178.1(6) . .
C32 C33 C34 C35 0.6(9) . .
C33 C34 C35 C36 0.7(9) . .
C33 C34 C35 C38 -179.7(5) . .
C34 C35 C36 C37 -1.9(9) . .
C38 C35 C36 C37 178.6(6) . .
C35 C36 C37 C32 1.7(10) . .
C33 C32 C37 C36 -0.4(10) . .
C31 C32 C37 C36 177.2(6) . .
C34 C35 C38 C43 135.2(6) . .
C36 C35 C38 C43 -45.2(8) . .
C34 C35 C38 C39 -47.6(9) . .
C36 C35 C38 C39 132.0(6) . .
C43 C38 C39 C40 0.5(10) . .
C35 C38 C39 C40 -176.8(7) . .
C38 C39 C40 C41 0.3(12) . .
C39 C40 C41 C42 0.2(13) . .
C40 C41 C42 C43 -1.4(12) . .
C39 C38 C43 C42 -1.8(9) . .
C35 C38 C43 C42 175.5(6) . .
C39 C38 C43 C44 176.1(6) . .
C35 C38 C43 C44 -6.6(9) . .
C41 C42 C43 C38 2.3(11) . .
C41 C42 C43 C44 -175.8(7) . .
C38 C43 C44 O14 136.9(6) . .
C42 C43 C44 O14 -45.0(8) . .
C38 C43 C44 O13 -44.0(8) . .
C42 C43 C44 O13 134.1(6) . .
O2 C7 O1 Zn1 -2.6(7) . 1_455
C1 C7 O1 Zn1 179.2(4) . 1_455
O1 C7 O2 Zn3 -64.8(7) . 2_554
C1 C7 O2 Zn3 113.4(5) . 2_554
O1 C7 O2 Zn2 57.4(8) . 1_455
C1 C7 O2 Zn2 -124.4(5) . 1_455
O4 C8 O3 Na -42.7(11) . .
C3 C8 O3 Na 138.4(6) . .
O15 Na O3 C8 28.2(7) . .
O2W Na O3 C8 -136.6(7) . .
O1W Na O3 C8 137.9(7) . .
O6 Na O3 C8 35.8(9) 2_544 .
Zn2 Na O3 C8 47.6(7) . .
Zn1 Na O3 C8 43.6(7) . .
O3 C8 O4 Zn1 -5.4(8) . .
C3 C8 O4 Zn1 173.6(4) . .
O15 Zn1 O4 C8 54.2(5) . .
O1 Zn1 O4 C8 178.0(4) 1_655 .
O16 Zn1 O4 C8 -70.2(5) . .
Na Zn1 O4 C8 21.5(4) . .
C6 C5 O5 C9 167.6(6) . .
C4 C5 O5 C9 -11.7(9) . .
C10 C9 O5 C5 -176.4(5) . .
O7 C22 O6 Zn2 -17.6(9) . 2_544
C21 C22 O6 Zn2 161.4(4) . 2_544
O7 C22 O6 Na -172.7(4) . 2_544
C21 C22 O6 Na 6.3(10) . 2_544
O6 C22 O7 Zn4 -0.5(9) . 2_544
C21 C22 O7 Zn4 -179.5(4) . 2_544
O8 C30 O9 Zn5 4.3(7) . .
C23 C30 O9 Zn5 -175.9(4) . .
O19 Zn5 O9 C30 72.4(4) . .
O11 Zn5 O9 C30 -173.8(4) 1_455 .
O16 Zn5 O9 C30 -55.4(5) 2_654 .
O11 C29 O10 Zn3 -38.8(11) . 1_655
C27 C29 O10 Zn3 139.8(5) . 1_655
O10 C29 O11 Zn5 -11.7(8) . 1_655
C27 C29 O11 Zn5 169.8(4) . 1_655
C26 C25 O12 C31 2.1(9) . .
C24 C25 O12 C31 -178.5(6) . .
C32 C31 O12 C25 -175.5(5) . .
O14 C44 O13 Zn4 -15.2(8) . 2_755
C43 C44 O13 Zn4 165.8(4) . 2_755
O13 C44 O14 Zn2 -13.6(10) . 2_755
C43 C44 O14 Zn2 165.4(4) . 2_755
O4 Zn1 O15 Zn2 -173.6(2) . .
O1 Zn1 O15 Zn2 59.4(2) 1_655 .
O16 Zn1 O15 Zn2 -52.4(3) . .
Na Zn1 O15 Zn2 -114.4(3) . .
O4 Zn1 O15 Na -59.2(2) . .
O1 Zn1 O15 Na 173.84(17) 1_655 .
O16 Zn1 O15 Na 62.1(2) . .
O17 Zn2 O15 Zn1 57.1(2) . .
O18 Zn2 O15 Zn1 -28.1(9) . .
O14 Zn2 O15 Zn1 -112.7(2) 2_755 .
O6 Zn2 O15 Zn1 151.9(2) 2_544 .
O2 Zn2 O15 Zn1 -21.4(2) 1_655 .
Zn4 Zn2 O15 Zn1 -155.35(10) . .
Zn3 Zn2 O15 Zn1 53.7(3) . .
Na Zn2 O15 Zn1 118.4(3) . .
O17 Zn2 O15 Na -61.22(18) . .
O18 Zn2 O15 Na -146.5(7) . .
O14 Zn2 O15 Na 128.91(18) 2_755 .
O6 Zn2 O15 Na 33.50(18) 2_544 .
O2 Zn2 O15 Na -139.75(18) 1_655 .
Zn4 Zn2 O15 Na 86.3(3) . .
Zn3 Zn2 O15 Na -64.7(2) . .
O2W Na O15 Zn1 73.2(7) . .
O3 Na O15 Zn1 23.94(19) . .
O1W Na O15 Zn1 -69.3(2) . .
O6 Na O15 Zn1 -152.35(19) 2_544 .
Zn2 Na O15 Zn1 -124.5(2) . .
O2W Na O15 Zn2 -162.3(6) . .
O3 Na O15 Zn2 148.44(19) . .
O1W Na O15 Zn2 55.2(2) . .
O6 Na O15 Zn2 -27.85(15) 2_544 .
Zn1 Na O15 Zn2 124.5(2) . .
O4 Zn1 O16 Zn5 -52.6(3) . 2_654
O15 Zn1 O16 Zn5 -178.3(2) . 2_654
O1 Zn1 O16 Zn5 66.8(3) 1_655 2_654
Na Zn1 O16 Zn5 -144.4(2) . 2_654
O4 Zn1 O16 Zn3 -178.37(18) . 2_654
O15 Zn1 O16 Zn3 56.0(2) . 2_654
O1 Zn1 O16 Zn3 -59.0(2) 1_655 2_654
Na Zn1 O16 Zn3 89.86(17) . 2_654
O15 Zn2 O17 Zn3 -77.97(17) . 2_654
O18 Zn2 O17 Zn3 89.92(16) . 2_654
O14 Zn2 O17 Zn3 50.5(7) 2_755 2_654
O6 Zn2 O17 Zn3 -167.16(15) 2_544 2_654
O2 Zn2 O17 Zn3 5.27(14) 1_655 2_654
Zn4 Zn2 O17 Zn3 118.60(11) . 2_654
Zn3 Zn2 O17 Zn3 98.63(19) . 2_654
Na Zn2 O17 Zn3 -115.62(14) . 2_654
O15 Zn2 O17 Zn3 -176.59(15) . .
O18 Zn2 O17 Zn3 -8.71(14) . .
O14 Zn2 O17 Zn3 -48.1(7) 2_755 .
O6 Zn2 O17 Zn3 94.21(15) 2_544 .
O2 Zn2 O17 Zn3 -93.35(15) 1_655 .
Zn4 Zn2 O17 Zn3 19.98(15) . .
Na Zn2 O17 Zn3 145.75(14) . .
O17 Zn3 O17 Zn3 0.0 2_654 2_654
O10 Zn3 O17 Zn3 174.78(18) 1_455 2_654
O18 Zn3 O17 Zn3 -97.58(16) . 2_654
O16 Zn3 O17 Zn3 -71.9(13) 2_654 2_654
O2 Zn3 O17 Zn3 85.22(16) 2_554 2_654
Zn2 Zn3 O17 Zn3 -106.32(19) . 2_654
O17 Zn3 O17 Zn2 106.32(19) 2_654 .
O10 Zn3 O17 Zn2 -78.90(18) 1_455 .
O18 Zn3 O17 Zn2 8.74(14) . .
O16 Zn3 O17 Zn2 34.4(14) 2_654 .
O2 Zn3 O17 Zn2 -168.45(15) 2_554 .
Zn3 Zn3 O17 Zn2 106.32(19) 2_654 .
O19 Zn4 O18 Zn2 -165.43(17) . .
O7 Zn4 O18 Zn2 -34.4(2) 2_544 .
O13 Zn4 O18 Zn2 79.94(17) 2_755 .
O19 Zn4 O18 Zn3 -58.2(2) . .
O7 Zn4 O18 Zn3 72.8(2) 2_544 .
O13 Zn4 O18 Zn3 -172.9(2) 2_755 .
Zn2 Zn4 O18 Zn3 107.2(3) . .
O15 Zn2 O18 Zn4 -140.0(7) . .
O17 Zn2 O18 Zn4 133.05(17) . .
O14 Zn2 O18 Zn4 -55.15(18) 2_755 .
O6 Zn2 O18 Zn4 40.07(19) 2_544 .
O2 Zn2 O18 Zn4 -146.69(17) 1_655 .
Zn3 Zn2 O18 Zn4 124.1(2) . .
Na Zn2 O18 Zn4 83.1(2) . .
O15 Zn2 O18 Zn3 95.9(8) . .
O17 Zn2 O18 Zn3 8.93(14) . .
O14 Zn2 O18 Zn3 -179.28(17) 2_755 .
O6 Zn2 O18 Zn3 -84.05(17) 2_544 .
O2 Zn2 O18 Zn3 89.18(15) 1_655 .
Zn4 Zn2 O18 Zn3 -124.1(2) . .
Na Zn2 O18 Zn3 -41.0(3) . .
O17 Zn3 O18 Zn4 161.17(19) 2_654 .
O10 Zn3 O18 Zn4 -21.7(2) 1_455 .
O17 Zn3 O18 Zn4 -116.2(2) . .
O16 Zn3 O18 Zn4 66.7(2) 2_654 .
O2 Zn3 O18 Zn4 -91.6(12) 2_554 .
Zn3 Zn3 O18 Zn4 -156.88(18) 2_654 .
Zn2 Zn3 O18 Zn4 -107.5(3) . .
O17 Zn3 O18 Zn2 -91.34(15) 2_654 .
O10 Zn3 O18 Zn2 85.80(16) 1_455 .
O17 Zn3 O18 Zn2 -8.73(14) . .
O16 Zn3 O18 Zn2 174.21(17) 2_654 .
O2 Zn3 O18 Zn2 15.9(13) 2_554 .
Zn3 Zn3 O18 Zn2 -49.39(12) 2_654 .
C46 C45 O19 Zn4 -77.4(9) . .
C46 C45 O19 Zn5 72.7(9) . .
O7 Zn4 O19 C45 57.9(7) 2_544 .
O18 Zn4 O19 C45 -169.3(6) . .
O13 Zn4 O19 C45 -67.1(7) 2_755 .
Zn2 Zn4 O19 C45 173.2(6) . .
O7 Zn4 O19 Zn5 -91.6(3) 2_544 .
O18 Zn4 O19 Zn5 41.2(3) . .
O13 Zn4 O19 Zn5 143.5(2) 2_755 .
Zn2 Zn4 O19 Zn5 23.7(4) . .
O9 Zn5 O19 C45 31.1(7) . .
O11 Zn5 O19 C45 -84.8(6) 1_455 .
O16 Zn5 O19 C45 164.8(6) 2_654 .
O9 Zn5 O19 Zn4 -180.0(2) . .
O11 Zn5 O19 Zn4 64.1(3) 1_455 .
O16 Zn5 O19 Zn4 -46.2(3) 2_654 .
